data_4062355
loop_
_publ_author_name
'Dakternieks, Dainis'
'Duthie, Andrew'
'Smyth, Douglas R.'
'Stapleton, Clynton P. D.'
'Tiekink, Edward R. T.'

_publ_section_title
;
 Steric Control over Molecular Structure and Supramolecular Association
 Exerted by Tin- and Ligand-Bound Groups in Diorganotin Carboxylates
;
_journal_issue 22
_journal_name_full Organometallics
_journal_page_first 4599
_journal_page_last 4603
_journal_paper_doi 10.1021/om0340140
_journal_volume 22
_journal_year 2003
_chemical_formula_moiety 'C20 H26 N2 O4 Sn'
_chemical_formula_sum 'C20 H26 N2 O4 Sn'
_chemical_formula_weight 477.13
_space_group_IT_number 9
_symmetry_cell_setting monoclinic
_symmetry_space_group_name_Hall 'C -2yc'
_symmetry_space_group_name_H-M 'C 1 c 1'
_cell_angle_alpha 90
_cell_angle_beta 98.97(3)
_cell_angle_gamma 90
_cell_formula_units_Z 4
_cell_length_a 9.232(5)
_cell_length_b 14.168(4)
_cell_length_c 15.866(4)
_cell_measurement_temperature 173
_cell_volume 2050(1)
_diffrn_ambient_temperature 173
_exptl_crystal_density_diffrn 1.546
_cod_original_sg_symbol_H-M 'C c'
_cod_database_code 4062355

loop_
_symmetry_equiv_pos_as_xyz
'  +x,  +y,  +z'
'  +x,  -y,1/2+z'
'1/2+x,1/2+y,  +z'
1/2+x,1/2-y,1/2+z

loop_
_atom_site_label
_atom_site_type_symbol
_atom_site_fract_x
_atom_site_fract_y
_atom_site_fract_z
_atom_site_U_iso_or_equiv
_atom_site_adp_type
_atom_site_occupancy
_atom_site_symmetry_multiplicity
_atom_site_calc_flag
_atom_site_refinement_flags
_atom_site_disorder_assembly
_atom_site_disorder_group
Sn Sn 0.13296(2) 0.204677(10) 0.583290(16) 0.01863(5) Uani 1 1 d . . .
O1 O 0.2124(3) 0.18973(15) 0.46632(13) 0.0255(4) Uani 1 1 d . . .
O2 O 0.2695(3) 0.24424(17) 0.34477(13) 0.0328(5) Uani 1 1 d . . .
O3 O 0.2303(2) 0.06901(15) 0.59308(12) 0.0262(4) Uani 1 1 d . . .
O4 O 0.3244(3) -0.05410(18) 0.66864(16) 0.0444(6) Uani 1 1 d . . .
N1 N 0.0792(3) 0.35427(19) 0.49430(16) 0.0227(5) Uani 1 1 d . . .
N2 N 0.1034(3) 0.13041(19) 0.72524(15) 0.0255(5) Uani 1 1 d . . .
C1 C 0.2136(3) 0.2547(2) 0.40863(17) 0.0227(6) Uani 1 1 d . . .
C2 C 0.1364(3) 0.3460(2) 0.42193(17) 0.0216(5) Uani 1 1 d . . .
C3 C 0.1229(4) 0.4175(2) 0.36134(19) 0.0297(7) Uani 1 1 d . . .
H3 H 0.1666 0.4112 0.3113 0.036 Uiso 1 1 calc R . .
C4 C 0.0452(4) 0.4977(2) 0.3747(2) 0.0333(7) Uani 1 1 d . . .
H4 H 0.0335 0.5468 0.3335 0.040 Uiso 1 1 calc R . .
C5 C -0.0154(3) 0.5058(2) 0.4487(2) 0.0326(7) Uani 1 1 d . . .
H5 H -0.0698 0.5603 0.4590 0.039 Uiso 1 1 calc R . .
C6 C 0.0049(3) 0.4327(2) 0.50736(19) 0.0264(6) Uani 1 1 d . . .
H6 H -0.0352 0.4385 0.5587 0.032 Uiso 1 1 calc R . .
C7 C 0.2480(4) 0.0153(2) 0.66066(18) 0.0270(6) Uani 1 1 d . . .
C8 C 0.1705(3) 0.0465(2) 0.73334(18) 0.0233(6) Uani 1 1 d . . .
C9 C 0.1768(5) -0.0098(3) 0.8048(3) 0.0290(9) Uani 1 1 d . . .
H9 H 0.2225 -0.0701 0.8073 0.035 Uiso 1 1 calc R . .
C10 C 0.1147(5) 0.0242(4) 0.8726(3) 0.0358(11) Uani 1 1 d . . .
H10 H 0.1184 -0.0120 0.9233 0.043 Uiso 1 1 calc R . .
C11 C 0.0472(4) 0.1112(3) 0.8658(2) 0.0371(8) Uani 1 1 d . . .
H11 H 0.0047 0.1360 0.9119 0.045 Uiso 1 1 calc R . .
C12 C 0.0421(4) 0.1621(2) 0.79097(19) 0.0308(7) Uani 1 1 d . . .
H12 H -0.0064 0.2214 0.7861 0.037 Uiso 1 1 calc R . .
C13 C -0.0990(3) 0.1691(2) 0.54292(19) 0.0260(6) Uani 1 1 d . . .
C14 C -0.1178(4) 0.0645(2) 0.5581(2) 0.0347(7) Uani 1 1 d . . .
H14A H -0.0552 0.0285 0.5251 0.052 Uiso 1 1 calc R . .
H14B H -0.2205 0.0468 0.5399 0.052 Uiso 1 1 calc R . .
H14C H -0.0897 0.0506 0.6189 0.052 Uiso 1 1 calc R . .
C15 C -0.1973(4) 0.2258(3) 0.5932(3) 0.0451(9) Uani 1 1 d . . .
H15A H -0.1838 0.2934 0.5835 0.068 Uiso 1 1 calc R . .
H15B H -0.1710 0.2119 0.6541 0.068 Uiso 1 1 calc R . .
H15C H -0.3000 0.2087 0.5741 0.068 Uiso 1 1 calc R . .
C16 C -0.1425(7) 0.1885(4) 0.4474(4) 0.0414(12) Uani 1 1 d . . .
H16A H -0.1311 0.2560 0.4364 0.062 Uiso 1 1 calc R . .
H16B H -0.2449 0.1701 0.4294 0.062 Uiso 1 1 calc R . .
H16C H -0.0792 0.1520 0.4153 0.062 Uiso 1 1 calc R . .
C17 C 0.3142(3) 0.2856(2) 0.65605(19) 0.0258(6) Uani 1 1 d . . .
C18 C 0.4108(7) 0.2219(3) 0.7192(4) 0.0389(12) Uani 1 1 d . . .
H18A H 0.3530 0.1972 0.7611 0.058 Uiso 1 1 calc R . .
H18B H 0.4938 0.2584 0.7486 0.058 Uiso 1 1 calc R . .
H18C H 0.4474 0.1693 0.6884 0.058 Uiso 1 1 calc R . .
C19 C 0.2529(4) 0.3666(3) 0.7033(2) 0.0374(8) Uani 1 1 d . . .
H19A H 0.1921 0.3410 0.7432 0.056 Uiso 1 1 calc R . .
H19B H 0.1933 0.4079 0.6621 0.056 Uiso 1 1 calc R . .
H19C H 0.3341 0.4029 0.7349 0.056 Uiso 1 1 calc R . .
C20 C 0.4110(4) 0.3237(2) 0.5934(2) 0.0314(7) Uani 1 1 d . . .
H20A H 0.4497 0.2708 0.5638 0.047 Uiso 1 1 calc R . .
H20B H 0.4927 0.3598 0.6248 0.047 Uiso 1 1 calc R . .
H20C H 0.3525 0.3648 0.5515 0.047 Uiso 1 1 calc R . .

loop_
_atom_site_aniso_label
_atom_site_aniso_U_11
_atom_site_aniso_U_22
_atom_site_aniso_U_33
_atom_site_aniso_U_23
_atom_site_aniso_U_13
_atom_site_aniso_U_12
Sn 0.01855(7) 0.01875(8) 0.01860(7) -0.00086(11) 0.00289(5) -0.00111(11)
O1 0.0321(11) 0.0253(11) 0.0202(9) 0.0004(8) 0.0078(8) 0.0024(9)
O2 0.0383(12) 0.0354(13) 0.0279(11) -0.0021(10) 0.0153(9) -0.0053(10)
O3 0.0342(11) 0.0213(11) 0.0244(10) 0.0007(8) 0.0090(8) 0.0046(9)
O4 0.0644(17) 0.0303(13) 0.0428(13) 0.0089(11) 0.0223(12) 0.0226(12)
N1 0.0178(11) 0.0260(13) 0.0235(12) 0.0001(10) 0.0014(9) -0.0022(10)
N2 0.0270(12) 0.0262(14) 0.0245(11) 0.0018(10) 0.0074(9) 0.0023(10)
C1 0.0231(13) 0.0234(15) 0.0210(13) -0.0022(11) 0.0015(10) -0.0044(11)
C2 0.0179(12) 0.0252(15) 0.0204(12) -0.0003(11) -0.0014(10) -0.0061(11)
C3 0.0315(16) 0.0338(17) 0.0230(14) 0.0046(13) 0.0015(12) -0.0087(13)
C4 0.0344(17) 0.0274(17) 0.0350(16) 0.0109(13) -0.0037(13) -0.0069(13)
C5 0.0269(15) 0.0284(17) 0.0395(17) 0.0031(14) -0.0044(13) -0.0009(12)
C6 0.0226(14) 0.0257(16) 0.0303(15) -0.0034(13) 0.0023(11) -0.0020(12)
C7 0.0348(16) 0.0212(15) 0.0256(14) 0.0024(12) 0.0070(12) 0.0004(12)
C8 0.0221(13) 0.0227(14) 0.0249(13) 0.0017(11) 0.0036(11) -0.0009(11)
C9 0.0249(18) 0.0308(19) 0.0314(19) 0.0062(15) 0.0044(14) -0.0010(15)
C10 0.033(2) 0.048(3) 0.0279(19) 0.0150(18) 0.0108(16) 0.0038(17)
C11 0.0345(17) 0.052(2) 0.0286(15) 0.0038(15) 0.0150(13) 0.0073(16)
C12 0.0308(16) 0.0317(17) 0.0317(16) 0.0034(13) 0.0103(12) 0.0077(13)
C13 0.0182(13) 0.0266(16) 0.0325(15) -0.0002(12) 0.0013(11) -0.0055(11)
C14 0.0275(16) 0.0308(18) 0.0441(19) 0.0053(15) -0.0001(13) -0.0079(13)
C15 0.0256(18) 0.048(2) 0.062(2) -0.0093(19) 0.0090(16) 0.0012(15)
C16 0.033(2) 0.047(2) 0.038(2) 0.007(2) -0.0137(18) -0.012(2)
C17 0.0253(15) 0.0238(15) 0.0261(14) -0.0006(12) -0.0025(11) -0.0029(11)
C18 0.032(2) 0.036(2) 0.042(2) 0.011(2) -0.0143(18) -0.007(2)
C19 0.041(2) 0.036(2) 0.0337(18) -0.0128(15) 0.0021(15) -0.0037(16)
C20 0.0238(14) 0.0307(18) 0.0383(17) 0.0004(14) 0.0004(12) -0.0095(12)

loop_
_geom_bond_atom_site_label_1
_geom_bond_atom_site_label_2
_geom_bond_distance
_geom_bond_site_symmetry_2
_geom_bond_publ_flag
Sn O3 2.117(2) . ?
Sn O1 2.110(2) . ?
Sn C13 2.196(3) . ?
Sn C17 2.201(3) . ?
Sn N2 2.539(3) . ?
Sn N1 2.552(3) . ?
O1 C1 1.299(4) . ?
O2 C1 1.216(3) . ?
O3 C7 1.304(4) . ?
O4 C7 1.205(4) . ?
N1 C6 1.339(4) . ?
N1 C2 1.342(4) . ?
N2 C8 1.338(4) . ?
N2 C12 1.339(4) . ?
C1 C2 1.507(4) . ?
C2 C3 1.389(4) . ?
C3 C4 1.377(5) . ?
C4 C5 1.381(5) . ?
C5 C6 1.386(4) . ?
C7 C8 1.515(4) . ?
C8 C9 1.380(5) . ?
C9 C10 1.383(4) . ?
C10 C11 1.378(6) . ?
C11 C12 1.383(4) . ?
C13 C14 1.515(4) . ?
C13 C15 1.526(5) . ?
C13 C16 1.531(6) . ?
C17 C20 1.535(4) . ?
C17 C19 1.527(5) . ?
C17 C18 1.528(6) . ?
